data_4067336
loop_
_publ_author_name
'Champouret, Yohan'
'MacLeod, K. Cory'
'Baisch, Ulrich'
'Patrick, Brian O.'
'Smith, Kevin M.'
'Poli, Rinaldo'

_publ_section_title
;
 Cyclopentadienyl Chromium \b-Diketiminate Complexes: Initiators, Ligand
 Steric Effects, and Deactivation Processes in the Controlled Radical
 Polymerization of Vinyl Acetate
;
_journal_issue 1
_journal_name_full Organometallics
_journal_page_first 167
_journal_paper_doi 10.1021/om900869p
_journal_volume 29
_journal_year 2010
_chemical_formula_sum 'C33 H37 Cr N2 O3 S'
_chemical_formula_weight 593.71
_chemical_name_systematic
;
 ?
;
_space_group_IT_number 14
_symmetry_cell_setting monoclinic
_symmetry_space_group_name_Hall '-P 2yn'
_symmetry_space_group_name_H-M 'P 1 21/n 1'
_atom_sites_solution_hydrogens geom
_atom_sites_solution_primary direct
_atom_sites_solution_secondary difmap
_audit_creation_method SHELXL-97
_cell_angle_alpha 90.00
_cell_angle_beta 90.744(6)
_cell_angle_gamma 90.00
_cell_formula_units_Z 4
_cell_length_a 9.6900(14)
_cell_length_b 25.615(3)
_cell_length_c 11.5530(14)
_cell_measurement_reflns_used 7988
_cell_measurement_temperature 173(2)
_cell_measurement_theta_max 27.88
_cell_measurement_theta_min 2.37
_cell_volume 2867.3(6)
_computing_structure_refinement 'SHELXL-97 (Sheldrick, 1997)'
_diffrn_ambient_temperature 173(2)
_diffrn_measured_fraction_theta_full 0.994
_diffrn_measured_fraction_theta_max 0.994
_diffrn_measurement_device_type 'Bruker X8 APEX II'
_diffrn_measurement_method 'area detector'
_diffrn_radiation_monochromator graphite
_diffrn_radiation_source 'fine-focus sealed tube'
_diffrn_radiation_type MoK\a
_diffrn_radiation_wavelength 0.71073
_diffrn_reflns_av_R_equivalents 0.0488
_diffrn_reflns_av_sigmaI/netI 0.0464
_diffrn_reflns_limit_h_max 12
_diffrn_reflns_limit_h_min -12
_diffrn_reflns_limit_k_max 33
_diffrn_reflns_limit_k_min -33
_diffrn_reflns_limit_l_max 13
_diffrn_reflns_limit_l_min -15
_diffrn_reflns_number 28507
_diffrn_reflns_theta_full 28.00
_diffrn_reflns_theta_max 28.00
_diffrn_reflns_theta_min 1.59
_exptl_absorpt_coefficient_mu 0.509
_exptl_absorpt_correction_T_max 0.903
_exptl_absorpt_correction_T_min 0.747
_exptl_absorpt_correction_type multi-scan
_exptl_crystal_colour black
_exptl_crystal_density_diffrn 1.375
_exptl_crystal_density_method 'not measured'
_exptl_crystal_description irregular
_exptl_crystal_F_000 1252
_exptl_crystal_size_max 0.50
_exptl_crystal_size_mid 0.40
_exptl_crystal_size_min 0.20
_refine_diff_density_max 0.663
_refine_diff_density_min -0.584
_refine_diff_density_rms 0.061
_refine_ls_extinction_method none
_refine_ls_goodness_of_fit_ref 1.028
_refine_ls_hydrogen_treatment constr
_refine_ls_matrix_type full
_refine_ls_number_parameters 368
_refine_ls_number_reflns 6870
_refine_ls_number_restraints 0
_refine_ls_restrained_S_all 1.028
_refine_ls_R_factor_all 0.0619
_refine_ls_R_factor_gt 0.0415
_refine_ls_shift/su_max 0.050
_refine_ls_shift/su_mean 0.001
_refine_ls_structure_factor_coef Fsqd
_refine_ls_weighting_details 'calc w=1/[\s^2^(Fo^2^)+(0.0534P)^2^+1.3445P] where P=(Fo^2^+2Fc^2^)/3'
_refine_ls_weighting_scheme calc
_refine_ls_wR_factor_gt 0.1020
_refine_ls_wR_factor_ref 0.1112
_reflns_number_gt 5270
_reflns_number_total 6870
_reflns_threshold_expression >2sigma(I)
_cod_data_source_file om900869p_si_001.cif
_cod_data_source_block 7_ks058
_cod_original_cell_volume 2867.3(7)
_cod_original_sg_symbol_H-M 'P 21/n'
_cod_database_code 4067336

loop_
_symmetry_equiv_pos_as_xyz
'x, y, z'
'-x+1/2, y+1/2, -z+1/2'
'-x, -y, -z'
'x-1/2, -y-1/2, z-1/2'

loop_
_atom_site_label
_atom_site_type_symbol
_atom_site_fract_x
_atom_site_fract_y
_atom_site_fract_z
_atom_site_U_iso_or_equiv
_atom_site_adp_type
_atom_site_occupancy
_atom_site_symmetry_multiplicity
_atom_site_calc_flag
_atom_site_refinement_flags
C1 C -0.0390(2) 0.07251(9) 0.5215(2) 0.0352(6) Uani 1 1 d .
H1A H -0.0450 0.0831 0.4401 0.053 Uiso 1 1 calc R
H1B H -0.1321 0.0698 0.5531 0.053 Uiso 1 1 calc R
H1C H 0.0071 0.0385 0.5273 0.053 Uiso 1 1 calc R
C2 C 0.0424(2) 0.11246(7) 0.58917(19) 0.0225(4) Uani 1 1 d .
C3 C -0.0292(2) 0.14053(8) 0.67124(19) 0.0245(4) Uani 1 1 d .
H3 H -0.1152 0.1265 0.6948 0.029 Uiso 1 1 calc R
C4 C 0.0117(2) 0.18735(8) 0.72295(18) 0.0215(4) Uani 1 1 d .
C5 C -0.0979(2) 0.21886(9) 0.7802(2) 0.0313(5) Uani 1 1 d .
H5A H -0.0675 0.2280 0.8589 0.047 Uiso 1 1 calc R
H5B H -0.1831 0.1984 0.7837 0.047 Uiso 1 1 calc R
H5C H -0.1148 0.2508 0.7357 0.047 Uiso 1 1 calc R
C6 C 0.2295(2) 0.09588(8) 0.46385(19) 0.0253(5) Uani 1 1 d .
C7 C 0.2227(2) 0.12300(9) 0.3596(2) 0.0301(5) Uani 1 1 d .
C8 C 0.2867(3) 0.10208(12) 0.2645(2) 0.0437(6) Uani 1 1 d .
H8 H 0.2855 0.1207 0.1934 0.052 Uiso 1 1 calc R
C9 C 0.3520(3) 0.05467(12) 0.2710(3) 0.0487(7) Uani 1 1 d .
H9 H 0.3966 0.0408 0.2049 0.058 Uiso 1 1 calc R
C10 C 0.3530(3) 0.02752(10) 0.3720(3) 0.0431(7) Uani 1 1 d .
H10 H 0.3958 -0.0058 0.3746 0.052 Uiso 1 1 calc R
C11 C 0.2932(2) 0.04715(9) 0.4716(2) 0.0306(5) Uani 1 1 d .
C12 C 0.1475(3) 0.17394(10) 0.3498(2) 0.0377(6) Uani 1 1 d .
H12A H 0.1614 0.1887 0.2725 0.057 Uiso 1 1 calc R
H12B H 0.1832 0.1982 0.4085 0.057 Uiso 1 1 calc R
H12C H 0.0487 0.1682 0.3618 0.057 Uiso 1 1 calc R
C13 C 0.2967(3) 0.01721(9) 0.5812(2) 0.0370(6) Uani 1 1 d .
H13A H 0.3509 0.0364 0.6394 0.055 Uiso 1 1 calc R
H13B H 0.3391 -0.0170 0.5678 0.055 Uiso 1 1 calc R
H13C H 0.2024 0.0124 0.6089 0.055 Uiso 1 1 calc R
C14 C 0.1622(2) 0.25863(8) 0.75449(19) 0.0217(4) Uani 1 1 d .
C15 C 0.2091(2) 0.26884(8) 0.8665(2) 0.0262(5) Uani 1 1 d .
C16 C 0.2376(2) 0.32047(10) 0.8962(2) 0.0360(6) Uani 1 1 d .
H16 H 0.2728 0.3282 0.9714 0.043 Uiso 1 1 calc R
C17 C 0.2157(3) 0.36043(10) 0.8190(3) 0.0439(7) Uani 1 1 d .
H17 H 0.2362 0.3954 0.8407 0.053 Uiso 1 1 calc R
C18 C 0.1643(3) 0.34982(9) 0.7108(3) 0.0393(6) Uani 1 1 d .
H18 H 0.1455 0.3777 0.6588 0.047 Uiso 1 1 calc R
C19 C 0.1392(2) 0.29880(8) 0.6758(2) 0.0285(5) Uani 1 1 d .
C20 C 0.2252(2) 0.22633(10) 0.9533(2) 0.0340(5) Uani 1 1 d .
H20A H 0.1370 0.2081 0.9619 0.051 Uiso 1 1 calc R
H20B H 0.2537 0.2413 1.0279 0.051 Uiso 1 1 calc R
H20C H 0.2955 0.2016 0.9273 0.051 Uiso 1 1 calc R
C21 C 0.0878(3) 0.28881(10) 0.5551(2) 0.0378(6) Uani 1 1 d .
H21A H 0.1665 0.2845 0.5036 0.057 Uiso 1 1 calc R
H21B H 0.0316 0.3184 0.5288 0.057 Uiso 1 1 calc R
H21C H 0.0317 0.2570 0.5539 0.057 Uiso 1 1 calc R
C22 C 0.5222(2) 0.16588(11) 0.7249(2) 0.0394(6) Uani 1 1 d .
H22 H 0.5595 0.1504 0.7932 0.047 Uiso 1 1 calc R
C23 C 0.5117(2) 0.14223(9) 0.6170(3) 0.0374(6) Uani 1 1 d .
H23 H 0.5394 0.1077 0.5985 0.045 Uiso 1 1 calc R
C24 C 0.4531(2) 0.17851(10) 0.5405(2) 0.0346(5) Uani 1 1 d .
H24 H 0.4354 0.1732 0.4603 0.042 Uiso 1 1 calc R
C25 C 0.4257(2) 0.22341(9) 0.6024(2) 0.0337(5) Uani 1 1 d .
H25 H 0.3842 0.2543 0.5723 0.040 Uiso 1 1 calc R
C26 C 0.4692(2) 0.21560(10) 0.7160(2) 0.0377(6) Uani 1 1 d .
H26 H 0.4634 0.2403 0.7770 0.045 Uiso 1 1 calc R
C27 C 0.2414(2) 0.02249(8) 0.90664(19) 0.0255(5) Uani 1 1 d .
C28 C 0.1178(2) 0.01468(9) 0.8494(2) 0.0315(5) Uani 1 1 d .
H28 H 0.0831 0.0402 0.7970 0.038 Uiso 1 1 calc R
C29 C 0.0444(3) -0.03091(10) 0.8689(2) 0.0357(6) Uani 1 1 d .
H29 H -0.0405 -0.0366 0.8289 0.043 Uiso 1 1 calc R
C30 C 0.0927(3) -0.06808(9) 0.9452(2) 0.0337(5) Uani 1 1 d .
C31 C 0.2155(3) -0.05865(9) 1.0034(2) 0.0344(5) Uani 1 1 d .
H31 H 0.2487 -0.0836 1.0580 0.041 Uiso 1 1 calc R
C32 C 0.2911(2) -0.01415(8) 0.9845(2) 0.0294(5) Uani 1 1 d .
H32 H 0.3762 -0.0086 1.0243 0.035 Uiso 1 1 calc R
C33 C 0.0139(3) -0.11772(10) 0.9651(3) 0.0475(7) Uani 1 1 d .
H33A H -0.0809 -0.1136 0.9361 0.071 Uiso 1 1 calc R
H33B H 0.0127 -0.1254 1.0482 0.071 Uiso 1 1 calc R
H33C H 0.0587 -0.1465 0.9241 0.071 Uiso 1 1 calc R
N1 N 0.17382(17) 0.12001(6) 0.56572(15) 0.0203(4) Uani 1 1 d .
N2 N 0.13956(16) 0.20538(6) 0.71910(14) 0.0188(3) Uani 1 1 d .
O1 O 0.26125(14) 0.10961(5) 0.80155(14) 0.0259(3) Uani 1 1 d .
O2 O 0.3701(2) 0.10364(7) 0.98730(15) 0.0412(4) Uani 1 1 d .
O3 O 0.46877(16) 0.05791(7) 0.82619(15) 0.0378(4) Uani 1 1 d .
S1 S 0.34640(6) 0.07712(2) 0.88047(5) 0.02617(13) Uani 1 1 d .
Cr1 Cr 0.29778(3) 0.159659(11) 0.67454(3) 0.01683(9) Uani 1 1 d .

loop_
_atom_site_aniso_label
_atom_site_aniso_U_11
_atom_site_aniso_U_22
_atom_site_aniso_U_33
_atom_site_aniso_U_23
_atom_site_aniso_U_13
_atom_site_aniso_U_12
C1 0.0278(11) 0.0262(11) 0.0513(16) -0.0131(11) -0.0088(11) -0.0012(9)
C2 0.0234(10) 0.0167(9) 0.0274(11) -0.0009(8) -0.0047(8) -0.0009(7)
C3 0.0204(10) 0.0234(10) 0.0296(12) 0.0000(9) 0.0004(9) -0.0035(8)
C4 0.0212(10) 0.0232(10) 0.0200(10) -0.0008(8) 0.0014(8) 0.0001(8)
C5 0.0249(11) 0.0333(12) 0.0360(13) -0.0085(10) 0.0055(10) 0.0004(9)
C6 0.0214(10) 0.0256(10) 0.0288(12) -0.0105(9) -0.0038(9) 0.0004(8)
C7 0.0277(11) 0.0381(12) 0.0243(12) -0.0065(10) -0.0033(9) 0.0001(9)
C8 0.0414(14) 0.0632(18) 0.0266(14) -0.0133(12) -0.0013(11) -0.0014(13)
C9 0.0417(15) 0.0654(19) 0.0392(16) -0.0297(14) 0.0036(12) 0.0053(13)
C10 0.0328(13) 0.0403(14) 0.0562(18) -0.0274(13) -0.0041(12) 0.0099(10)
C11 0.0256(11) 0.0263(11) 0.0398(14) -0.0139(10) -0.0060(10) 0.0025(8)
C12 0.0422(14) 0.0412(13) 0.0296(13) 0.0081(11) -0.0029(11) 0.0036(11)
C13 0.0346(12) 0.0232(11) 0.0528(16) -0.0054(11) -0.0093(11) 0.0047(9)
C14 0.0182(9) 0.0192(9) 0.0280(11) -0.0046(8) 0.0033(8) -0.0009(7)
C15 0.0201(10) 0.0292(11) 0.0292(12) -0.0097(9) 0.0044(9) -0.0020(8)
C16 0.0275(12) 0.0376(13) 0.0432(15) -0.0217(11) 0.0079(10) -0.0074(10)
C17 0.0430(15) 0.0236(11) 0.0654(19) -0.0164(12) 0.0155(14) -0.0077(10)
C18 0.0410(14) 0.0218(11) 0.0553(17) 0.0005(11) 0.0141(12) 0.0007(10)
C19 0.0285(11) 0.0208(10) 0.0361(13) -0.0005(9) 0.0055(10) 0.0025(8)
C20 0.0321(12) 0.0451(14) 0.0248(12) -0.0071(10) -0.0028(10) 0.0018(10)
C21 0.0431(14) 0.0333(12) 0.0368(14) 0.0103(11) -0.0031(11) 0.0071(10)
C22 0.0184(11) 0.0568(16) 0.0429(15) 0.0152(12) -0.0050(10) -0.0133(10)
C23 0.0214(11) 0.0242(11) 0.0671(19) -0.0050(12) 0.0164(11) -0.0009(8)
C24 0.0260(11) 0.0525(15) 0.0255(13) -0.0023(11) 0.0094(9) -0.0131(10)
C25 0.0245(11) 0.0266(11) 0.0503(16) 0.0126(11) 0.0108(10) -0.0044(9)
C26 0.0289(12) 0.0411(13) 0.0433(15) -0.0168(12) 0.0112(11) -0.0190(10)
C27 0.0277(11) 0.0246(10) 0.0243(11) 0.0033(9) 0.0008(9) -0.0010(8)
C28 0.0325(12) 0.0307(12) 0.0312(13) 0.0081(10) -0.0035(10) -0.0009(9)
C29 0.0325(12) 0.0370(13) 0.0376(14) 0.0030(11) -0.0009(11) -0.0069(10)
C30 0.0384(13) 0.0260(11) 0.0368(14) 0.0015(10) 0.0089(11) -0.0020(9)
C31 0.0415(13) 0.0282(12) 0.0336(13) 0.0082(10) 0.0020(11) 0.0036(10)
C32 0.0321(12) 0.0275(11) 0.0285(12) 0.0033(9) -0.0040(9) 0.0019(9)
C33 0.0509(16) 0.0340(14) 0.0577(19) 0.0079(13) 0.0055(14) -0.0090(12)
N1 0.0225(8) 0.0171(8) 0.0211(9) -0.0030(7) -0.0016(7) 0.0010(6)
N2 0.0193(8) 0.0176(8) 0.0195(9) -0.0022(6) 0.0002(7) -0.0009(6)
O1 0.0203(7) 0.0213(7) 0.0360(9) 0.0090(6) 0.0004(6) 0.0001(5)
O2 0.0576(11) 0.0373(9) 0.0284(9) 0.0024(7) -0.0099(8) -0.0143(8)
O3 0.0266(8) 0.0402(9) 0.0466(11) 0.0129(8) 0.0005(7) 0.0044(7)
S1 0.0264(3) 0.0262(3) 0.0257(3) 0.0066(2) -0.0042(2) -0.0027(2)
Cr1 0.01626(15) 0.01573(15) 0.01850(17) 0.00008(12) 0.00032(12) -0.00160(11)

loop_
_atom_type_symbol
_atom_type_description
_atom_type_scat_dispersion_real
_atom_type_scat_dispersion_imag
_atom_type_scat_source
C C 0.0033 0.0016 'International Tables Vol C Tables 4.2.6.8 and 6.1.1.4'
H H 0.0000 0.0000 'International Tables Vol C Tables 4.2.6.8 and 6.1.1.4'
N N 0.0061 0.0033 'International Tables Vol C Tables 4.2.6.8 and 6.1.1.4'
O O 0.0106 0.0060 'International Tables Vol C Tables 4.2.6.8 and 6.1.1.4'
S S 0.1246 0.1234 'International Tables Vol C Tables 4.2.6.8 and 6.1.1.4'
Cr Cr 0.3209 0.6236 'International Tables Vol C Tables 4.2.6.8 and 6.1.1.4'

loop_
_geom_angle_atom_site_label_1
_geom_angle_atom_site_label_2
_geom_angle_atom_site_label_3
_geom_angle
C2 C1 H1A 109.5
C2 C1 H1B 109.5
H1A C1 H1B 109.5
C2 C1 H1C 109.5
H1A C1 H1C 109.5
H1B C1 H1C 109.5
N1 C2 C3 123.94(18)
N1 C2 C1 119.6(2)
C3 C2 C1 116.45(19)
C2 C3 C4 126.7(2)
C2 C3 H3 116.6
C4 C3 H3 116.6
N2 C4 C3 123.16(19)
N2 C4 C5 119.79(18)
C3 C4 C5 116.99(18)
C4 C5 H5A 109.5
C4 C5 H5B 109.5
H5A C5 H5B 109.5
C4 C5 H5C 109.5
H5A C5 H5C 109.5
H5B C5 H5C 109.5
C7 C6 C11 121.3(2)
C7 C6 N1 118.60(19)
C11 C6 N1 120.1(2)
C8 C7 C6 118.6(2)
C8 C7 C12 120.1(2)
C6 C7 C12 121.2(2)
C9 C8 C7 120.9(3)
C9 C8 H8 119.6
C7 C8 H8 119.6
C10 C9 C8 119.9(3)
C10 C9 H9 120.0
C8 C9 H9 120.0
C9 C10 C11 121.9(2)
C9 C10 H10 119.1
C11 C10 H10 119.1
C10 C11 C6 117.3(2)
C10 C11 C13 121.0(2)
C6 C11 C13 121.6(2)
C7 C12 H12A 109.5
C7 C12 H12B 109.5
H12A C12 H12B 109.5
C7 C12 H12C 109.5
H12A C12 H12C 109.5
H12B C12 H12C 109.5
C11 C13 H13A 109.5
C11 C13 H13B 109.5
H13A C13 H13B 109.5
C11 C13 H13C 109.5
H13A C13 H13C 109.5
H13B C13 H13C 109.5
C19 C14 C15 121.16(19)
C19 C14 N2 119.56(19)
C15 C14 N2 119.28(19)
C14 C15 C16 118.0(2)
C14 C15 C20 121.32(19)
C16 C15 C20 120.7(2)
C17 C16 C15 121.3(2)
C17 C16 H16 119.4
C15 C16 H16 119.4
C18 C17 C16 119.8(2)
C18 C17 H17 120.1
C16 C17 H17 120.1
C17 C18 C19 120.9(2)
C17 C18 H18 119.5
C19 C18 H18 119.5
C18 C19 C14 118.7(2)
C18 C19 C21 119.2(2)
C14 C19 C21 122.11(19)
C15 C20 H20A 109.5
C15 C20 H20B 109.5
H20A C20 H20B 109.5
C15 C20 H20C 109.5
H20A C20 H20C 109.5
H20B C20 H20C 109.5
C19 C21 H21A 109.5
C19 C21 H21B 109.5
H21A C21 H21B 109.5
C19 C21 H21C 109.5
H21A C21 H21C 109.5
H21B C21 H21C 109.5
C26 C22 C23 108.2(2)
C26 C22 Cr1 71.79(13)
C23 C22 Cr1 71.20(13)
C26 C22 H22 125.9
C23 C22 H22 125.9
Cr1 C22 H22 122.8
C22 C23 C24 107.6(2)
C22 C23 Cr1 72.68(14)
C24 C23 Cr1 71.56(13)
C22 C23 H23 126.2
C24 C23 H23 126.2
Cr1 C23 H23 121.3
C25 C24 C23 107.8(2)
C25 C24 Cr1 71.61(13)
C23 C24 Cr1 71.90(14)
C25 C24 H24 126.1
C23 C24 H24 126.1
Cr1 C24 H24 122.1
C24 C25 C26 108.1(2)
C24 C25 Cr1 72.18(13)
C26 C25 Cr1 72.70(13)
C24 C25 H25 126.0
C26 C25 H25 126.0
Cr1 C25 H25 120.9
C22 C26 C25 108.2(2)
C22 C26 Cr1 72.50(13)
C25 C26 Cr1 71.04(13)
C22 C26 H26 125.9
C25 C26 H26 125.9
Cr1 C26 H26 122.3
C28 C27 C32 120.5(2)
C28 C27 S1 122.35(17)
C32 C27 S1 117.07(16)
C27 C28 C29 119.3(2)
C27 C28 H28 120.4
C29 C28 H28 120.4
C30 C29 C28 121.1(2)
C30 C29 H29 119.5
C28 C29 H29 119.5
C29 C30 C31 118.4(2)
C29 C30 C33 121.0(2)
C31 C30 C33 120.7(2)
C32 C31 C30 121.7(2)
C32 C31 H31 119.2
C30 C31 H31 119.2
C31 C32 C27 119.1(2)
C31 C32 H32 120.5
C27 C32 H32 120.5
C30 C33 H33A 109.5
C30 C33 H33B 109.5
H33A C33 H33B 109.5
C30 C33 H33C 109.5
H33A C33 H33C 109.5
H33B C33 H33C 109.5
C2 N1 C6 118.53(16)
C2 N1 Cr1 121.18(14)
C6 N1 Cr1 120.14(13)
C4 N2 C14 117.40(17)
C4 N2 Cr1 121.65(13)
C14 N2 Cr1 120.86(12)
S1 O1 Cr1 135.77(9)
O2 S1 O3 114.64(11)
O2 S1 O1 110.38(10)
O3 S1 O1 112.41(10)
O2 S1 C27 108.52(11)
O3 S1 C27 106.57(11)
O1 S1 C27 103.57(9)
O1 Cr1 N2 92.48(7)
O1 Cr1 N1 91.45(7)
N2 Cr1 N1 90.17(7)
O1 Cr1 C25 149.24(8)
N2 Cr1 C25 95.71(8)
N1 Cr1 C25 118.05(9)
O1 Cr1 C24 141.56(8)
N2 Cr1 C24 125.38(9)
N1 Cr1 C24 94.52(8)
C25 Cr1 C24 36.21(9)
O1 Cr1 C23 105.46(8)
N2 Cr1 C23 155.73(8)
N1 Cr1 C23 105.27(9)
C25 Cr1 C23 60.62(9)
C24 Cr1 C23 36.54(10)
O1 Cr1 C26 113.21(8)
N2 Cr1 C26 97.99(8)
N1 Cr1 C26 153.48(9)
C25 Cr1 C26 36.26(9)
C24 Cr1 C26 60.25(9)
C23 Cr1 C26 60.16(9)
O1 Cr1 C22 92.03(8)
N2 Cr1 C22 129.27(9)
N1 Cr1 C22 140.16(9)
C25 Cr1 C22 60.16(9)
C24 Cr1 C22 60.29(9)
C23 Cr1 C22 36.12(10)
C26 Cr1 C22 35.71(10)

loop_
_geom_bond_atom_site_label_1
_geom_bond_atom_site_label_2
_geom_bond_distance
C1 C2 1.504(3)
C1 H1A 0.9800
C1 H1B 0.9800
C1 H1C 0.9800
C2 N1 1.320(3)
C2 C3 1.384(3)
C3 C4 1.395(3)
C3 H3 0.9500
C4 N2 1.323(2)
C4 C5 1.495(3)
C5 H5A 0.9800
C5 H5B 0.9800
C5 H5C 0.9800
C6 C7 1.391(3)
C6 C11 1.394(3)
C6 N1 1.441(3)
C7 C8 1.377(3)
C7 C12 1.498(3)
C8 C9 1.371(4)
C8 H8 0.9500
C9 C10 1.358(4)
C9 H9 0.9500
C10 C11 1.390(4)
C10 H10 0.9500
C11 C13 1.480(4)
C12 H12A 0.9800
C12 H12B 0.9800
C12 H12C 0.9800
C13 H13A 0.9800
C13 H13B 0.9800
C13 H13C 0.9800
C14 C19 1.389(3)
C14 C15 1.391(3)
C14 N2 1.440(2)
C15 C16 1.393(3)
C15 C20 1.487(3)
C16 C17 1.372(4)
C16 H16 0.9500
C17 C18 1.367(4)
C17 H17 0.9500
C18 C19 1.389(3)
C18 H18 0.9500
C19 C21 1.496(3)
C20 H20A 0.9800
C20 H20B 0.9800
C20 H20C 0.9800
C21 H21A 0.9800
C21 H21B 0.9800
C21 H21C 0.9800
C22 C26 1.377(4)
C22 C23 1.389(4)
C22 Cr1 2.250(2)
C22 H22 0.9500
C23 C24 1.397(4)
C23 Cr1 2.231(2)
C23 H23 0.9500
C24 C25 1.382(3)
C24 Cr1 2.226(2)
C24 H24 0.9500
C25 C26 1.388(4)
C25 Cr1 2.219(2)
C25 H25 0.9500
C26 Cr1 2.240(2)
C26 H26 0.9500
C27 C28 1.375(3)
C27 C32 1.382(3)
C27 S1 1.758(2)
C28 C29 1.387(3)
C28 H28 0.9500
C29 C30 1.376(3)
C29 H29 0.9500
C30 C31 1.381(3)
C30 C33 1.502(3)
C31 C32 1.374(3)
C31 H31 0.9500
C32 H32 0.9500
C33 H33A 0.9800
C33 H33B 0.9800
C33 H33C 0.9800
N1 Cr1 2.0038(16)
N2 Cr1 2.0019(17)
O1 S1 1.4781(14)
O1 Cr1 1.9839(15)
O2 S1 1.4250(17)
O3 S1 1.4355(18)

loop_
_geom_torsion_atom_site_label_1
_geom_torsion_atom_site_label_2
_geom_torsion_atom_site_label_3
_geom_torsion_atom_site_label_4
_geom_torsion
N1 C2 C3 C4 15.2(3)
C1 C2 C3 C4 -162.7(2)
C2 C3 C4 N2 -15.6(3)
C2 C3 C4 C5 161.6(2)
C11 C6 C7 C8 -3.4(3)
N1 C6 C7 C8 174.3(2)
C11 C6 C7 C12 176.6(2)
N1 C6 C7 C12 -5.7(3)
C6 C7 C8 C9 2.1(4)
C12 C7 C8 C9 -177.8(2)
C7 C8 C9 C10 0.6(4)
C8 C9 C10 C11 -2.2(4)
C9 C10 C11 C6 1.0(4)
C9 C10 C11 C13 -179.3(2)
C7 C6 C11 C10 1.9(3)
N1 C6 C11 C10 -175.78(19)
C7 C6 C11 C13 -177.8(2)
N1 C6 C11 C13 4.5(3)
C19 C14 C15 C16 -2.4(3)
N2 C14 C15 C16 176.40(19)
C19 C14 C15 C20 176.0(2)
N2 C14 C15 C20 -5.1(3)
C14 C15 C16 C17 2.2(3)
C20 C15 C16 C17 -176.2(2)
C15 C16 C17 C18 0.3(4)
C16 C17 C18 C19 -2.8(4)
C17 C18 C19 C14 2.5(4)
C17 C18 C19 C21 -177.8(2)
C15 C14 C19 C18 0.1(3)
N2 C14 C19 C18 -178.7(2)
C15 C14 C19 C21 -179.5(2)
N2 C14 C19 C21 1.6(3)
C26 C22 C23 C24 0.9(3)
Cr1 C22 C23 C24 63.50(16)
C26 C22 C23 Cr1 -62.63(17)
C22 C23 C24 C25 -1.2(3)
Cr1 C23 C24 C25 63.01(16)
C22 C23 C24 Cr1 -64.23(16)
C23 C24 C25 C26 1.1(3)
Cr1 C24 C25 C26 64.30(16)
C23 C24 C25 Cr1 -63.19(16)
C23 C22 C26 C25 -0.2(3)
Cr1 C22 C26 C25 -62.44(16)
C23 C22 C26 Cr1 62.25(16)
C24 C25 C26 C22 -0.6(3)
Cr1 C25 C26 C22 63.38(16)
C24 C25 C26 Cr1 -63.96(16)
C32 C27 C28 C29 -1.2(4)
S1 C27 C28 C29 175.94(19)
C27 C28 C29 C30 0.6(4)
C28 C29 C30 C31 0.8(4)
C28 C29 C30 C33 -179.2(2)
C29 C30 C31 C32 -1.7(4)
C33 C30 C31 C32 178.3(2)
C30 C31 C32 C27 1.1(4)
C28 C27 C32 C31 0.3(4)
S1 C27 C32 C31 -176.94(19)
C3 C2 N1 C6 -167.9(2)
C1 C2 N1 C6 9.9(3)
C3 C2 N1 Cr1 16.5(3)
C1 C2 N1 Cr1 -165.65(15)
C7 C6 N1 C2 89.0(2)
C11 C6 N1 C2 -93.3(2)
C7 C6 N1 Cr1 -95.4(2)
C11 C6 N1 Cr1 82.3(2)
C3 C4 N2 C14 167.46(19)
C5 C4 N2 C14 -9.7(3)
C3 C4 N2 Cr1 -15.9(3)
C5 C4 N2 Cr1 166.94(16)
C19 C14 N2 C4 -83.4(2)
C15 C14 N2 C4 97.7(2)
C19 C14 N2 Cr1 99.9(2)
C15 C14 N2 Cr1 -78.9(2)
Cr1 O1 S1 O2 94.80(16)
Cr1 O1 S1 O3 -34.57(17)
Cr1 O1 S1 C27 -149.21(13)
C28 C27 S1 O2 123.8(2)
C32 C27 S1 O2 -59.0(2)
C28 C27 S1 O3 -112.2(2)
C32 C27 S1 O3 65.0(2)
C28 C27 S1 O1 6.5(2)
C32 C27 S1 O1 -176.26(18)
S1 O1 Cr1 N2 -143.88(14)
S1 O1 Cr1 N1 125.88(14)
S1 O1 Cr1 C25 -38.4(2)
S1 O1 Cr1 C24 26.7(2)
S1 O1 Cr1 C23 19.60(16)
S1 O1 Cr1 C26 -44.09(17)
S1 O1 Cr1 C22 -14.42(16)
C4 N2 Cr1 O1 -58.12(16)
C14 N2 Cr1 O1 118.40(15)
C4 N2 Cr1 N1 33.34(16)
C14 N2 Cr1 N1 -150.14(15)
C4 N2 Cr1 C25 151.57(17)
C14 N2 Cr1 C25 -31.91(17)
C4 N2 Cr1 C24 129.01(16)
C14 N2 Cr1 C24 -54.46(18)
C4 N2 Cr1 C23 163.7(2)
C14 N2 Cr1 C23 -19.8(3)
C4 N2 Cr1 C26 -171.98(16)
C14 N2 Cr1 C26 4.54(17)
C4 N2 Cr1 C22 -152.78(15)
C14 N2 Cr1 C22 23.7(2)
C2 N1 Cr1 O1 58.92(16)
C6 N1 Cr1 O1 -116.56(15)
C2 N1 Cr1 N2 -33.56(16)
C6 N1 Cr1 N2 150.96(15)
C2 N1 Cr1 C25 -130.13(16)
C6 N1 Cr1 C25 54.39(17)
C2 N1 Cr1 C24 -159.09(16)
C6 N1 Cr1 C24 25.43(16)
C2 N1 Cr1 C23 165.38(16)
C6 N1 Cr1 C23 -10.10(17)
C2 N1 Cr1 C26 -142.1(2)
C6 N1 Cr1 C26 42.5(3)
C2 N1 Cr1 C22 153.84(16)
C6 N1 Cr1 C22 -21.6(2)
C24 C25 Cr1 O1 107.30(19)
C26 C25 Cr1 O1 -8.9(2)
C24 C25 Cr1 N2 -148.04(14)
C26 C25 Cr1 N2 95.74(15)
C24 C25 Cr1 N1 -54.79(16)
C26 C25 Cr1 N1 -171.01(14)
C26 C25 Cr1 C24 -116.2(2)
C24 C25 Cr1 C23 37.64(15)
C26 C25 Cr1 C23 -78.58(16)
C24 C25 Cr1 C26 116.2(2)
C24 C25 Cr1 C22 79.42(16)
C26 C25 Cr1 C22 -36.80(15)
C25 C24 Cr1 O1 -128.25(16)
C23 C24 Cr1 O1 -11.6(2)
C25 C24 Cr1 N2 40.24(17)
C23 C24 Cr1 N2 156.87(13)
C25 C24 Cr1 N1 133.67(14)
C23 C24 Cr1 N1 -109.69(15)
C23 C24 Cr1 C25 116.6(2)
C25 C24 Cr1 C23 -116.6(2)
C25 C24 Cr1 C26 -37.67(15)
C23 C24 Cr1 C26 78.97(16)
C25 C24 Cr1 C22 -79.02(16)
C23 C24 Cr1 C22 37.62(15)
C22 C23 Cr1 O1 -71.54(15)
C24 C23 Cr1 O1 172.54(14)
C22 C23 Cr1 N2 64.7(3)
C24 C23 Cr1 N2 -51.2(3)
C22 C23 Cr1 N1 -167.44(14)
C24 C23 Cr1 N1 76.64(15)
C22 C23 Cr1 C25 78.62(16)
C24 C23 Cr1 C25 -37.30(14)
C22 C23 Cr1 C24 115.9(2)
C22 C23 Cr1 C26 36.69(15)
C24 C23 Cr1 C26 -79.24(16)
C24 C23 Cr1 C22 -115.9(2)
C22 C26 Cr1 O1 57.96(17)
C25 C26 Cr1 O1 175.05(13)
C22 C26 Cr1 N2 154.14(16)
C25 C26 Cr1 N2 -88.76(15)
C22 C26 Cr1 N1 -99.1(2)
C25 C26 Cr1 N1 18.0(3)
C22 C26 Cr1 C25 -117.1(2)
C22 C26 Cr1 C24 -79.47(17)
C25 C26 Cr1 C24 37.62(15)
C22 C26 Cr1 C23 -37.11(16)
C25 C26 Cr1 C23 79.98(16)
C25 C26 Cr1 C22 117.1(2)
C26 C22 Cr1 O1 -128.78(16)
C23 C22 Cr1 O1 113.82(15)
C26 C22 Cr1 N2 -33.9(2)
C23 C22 Cr1 N2 -151.30(14)
C26 C22 Cr1 N1 136.51(16)
C23 C22 Cr1 N1 19.1(2)
C26 C22 Cr1 C25 37.37(15)
C23 C22 Cr1 C25 -80.02(16)
C26 C22 Cr1 C24 79.33(17)
C23 C22 Cr1 C24 -38.06(15)
C26 C22 Cr1 C23 117.4(2)
C23 C22 Cr1 C26 -117.4(2)
